data_2236250
loop_
_publ_author_name
'Fun, Hoong-Kun'
'Quah, Ching Kheng'
'Abdel-Aziz, Hatem A.'
'Ghabbour, Hazem A.'

_publ_section_title
;
 3-Oxo-3-(piperidin-1-yl)propanenitrile
;
_journal_coeditor_code HB6912
_journal_issue 9
_journal_name_full 'Acta Crystallographica Section E'
_journal_page_first o2726
_journal_paper_doi 10.1107/S1600536812035015
_journal_volume 68
_journal_year 2012
_chemical_formula_iupac 'C8 H12 N2 O'
_chemical_formula_moiety 'C8 H12 N2 O'
_chemical_formula_sum 'C8 H12 N2 O'
_chemical_formula_weight 152.20
_chemical_name_systematic
;
3-Oxo-3-(piperidin-1-yl)propanenitrile
;
_space_group_IT_number 14
_symmetry_cell_setting monoclinic
_symmetry_space_group_name_Hall '-P 2ybc'
_symmetry_space_group_name_H-M 'P 1 21/c 1'
_atom_sites_solution_hydrogens geom
_atom_sites_solution_primary direct
_atom_sites_solution_secondary difmap
_audit_creation_method SHELXL-97
_cell_angle_alpha 90.00
_cell_angle_beta 101.4250(10)
_cell_angle_gamma 90.00
_cell_formula_units_Z 4
_cell_length_a 9.7106(2)
_cell_length_b 8.9468(2)
_cell_length_c 9.8487(2)
_cell_measurement_reflns_used 2826
_cell_measurement_temperature 296(2)
_cell_measurement_theta_max 70.86
_cell_measurement_theta_min 4.58
_cell_volume 838.69(3)
_computing_cell_refinement 'SAINT (Bruker, 2009)'
_computing_data_collection 'APEX2 (Bruker, 2009)'
_computing_data_reduction 'SAINT (Bruker, 2009)'
_computing_molecular_graphics 'SHELXTL (Sheldrick, 2008)'
_computing_publication_material 'SHELXTL (Sheldrick, 2008) and PLATON (Spek, 2009)'
_computing_structure_refinement 'SHELXTL (Sheldrick, 2008)'
_computing_structure_solution 'SHELXTL (Sheldrick, 2008)'
_diffrn_ambient_temperature 296(2)
_diffrn_measured_fraction_theta_full 0.954
_diffrn_measured_fraction_theta_max 0.954
_diffrn_measurement_device_type 'Bruker SMART APEXII CCD'
_diffrn_measurement_method '\f and \w scans'
_diffrn_radiation_monochromator graphite
_diffrn_radiation_source 'fine-focus sealed tube'
_diffrn_radiation_type CuK\a
_diffrn_radiation_wavelength 1.54178
_diffrn_reflns_av_R_equivalents 0.0302
_diffrn_reflns_av_sigmaI/netI 0.0328
_diffrn_reflns_limit_h_max 11
_diffrn_reflns_limit_h_min -11
_diffrn_reflns_limit_k_max 10
_diffrn_reflns_limit_k_min -7
_diffrn_reflns_limit_l_max 11
_diffrn_reflns_limit_l_min -11
_diffrn_reflns_number 5110
_diffrn_reflns_theta_full 63.00
_diffrn_reflns_theta_max 63.00
_diffrn_reflns_theta_min 4.65
_diffrn_standards_number 0
_exptl_absorpt_coefficient_mu 0.657
_exptl_absorpt_correction_T_max 0.7828
_exptl_absorpt_correction_T_min 0.6560
_exptl_absorpt_correction_type multi-scan
_exptl_absorpt_process_details '(SADABS; Bruker, 2009)'
_exptl_crystal_colour colourless
_exptl_crystal_density_diffrn 1.205
_exptl_crystal_density_method 'not measured'
_exptl_crystal_description block
_exptl_crystal_F_000 328
_exptl_crystal_size_max 0.70
_exptl_crystal_size_mid 0.62
_exptl_crystal_size_min 0.39
_refine_diff_density_max 0.195
_refine_diff_density_min -0.299
_refine_ls_extinction_coef 0.82(4)
_refine_ls_extinction_expression Fc^*^=kFc[1+0.001xFc^2^\l^3^/sin(2\q)]^-1/4^
_refine_ls_extinction_method 'SHELXTL (Sheldrick, 2008)'
_refine_ls_goodness_of_fit_ref 1.118
_refine_ls_hydrogen_treatment constr
_refine_ls_matrix_type full
_refine_ls_number_parameters 101
_refine_ls_number_reflns 1300
_refine_ls_number_restraints 0
_refine_ls_restrained_S_all 1.118
_refine_ls_R_factor_all 0.0542
_refine_ls_R_factor_gt 0.0526
_refine_ls_shift/su_max 0.001
_refine_ls_shift/su_mean 0.001
_refine_ls_structure_factor_coef Fsqd
_refine_ls_weighting_details 'calc w=1/[\s^2^(Fo^2^)+(0.0759P)^2^+0.0948P] where P=(Fo^2^+2Fc^2^)/3'
_refine_ls_weighting_scheme calc
_refine_ls_wR_factor_gt 0.1259
_refine_ls_wR_factor_ref 0.1283
_reflns_number_gt 1222
_reflns_number_total 1300
_reflns_threshold_expression I>2\s(I)
_cod_data_source_file hb6912.cif
_cod_data_source_block I
_cod_original_sg_symbol_H-M 'P 21/c'
_cod_database_code 2236250
_cod_database_fobs_code 2236250

loop_
_symmetry_equiv_pos_as_xyz
'x, y, z'
'-x, y+1/2, -z+1/2'
'-x, -y, -z'
'x, -y-1/2, z-1/2'

loop_
_atom_site_type_symbol
_atom_site_label
_atom_site_fract_x
_atom_site_fract_y
_atom_site_fract_z
_atom_site_U_iso_or_equiv
_atom_site_adp_type
_atom_site_calc_flag
_atom_site_refinement_flags
_atom_site_occupancy
_atom_site_symmetry_multiplicity
N N1 0.24331(12) 0.06319(12) 0.22467(11) 0.0473(4) Uani d . 1 1
N N2 0.08305(19) 0.56540(17) 0.19855(19) 0.0850(6) Uani d . 1 1
O O1 0.24717(12) 0.26280(12) 0.36568(9) 0.0599(5) Uani d . 1 1
C C1 0.19317(15) -0.01701(16) 0.09524(15) 0.0514(5) Uani d . 1 1
H H1A 0.1452 0.0519 0.0257 0.062 Uiso calc R 1 1
H H1B 0.1266 -0.0934 0.1097 0.062 Uiso calc R 1 1
C C2 0.31440(19) -0.08861(19) 0.04488(17) 0.0637(5) Uani d . 1 1
H H2A 0.3752 -0.0113 0.0205 0.076 Uiso calc R 1 1
H H2B 0.2787 -0.1468 -0.0377 0.076 Uiso calc R 1 1
C C3 0.39850(19) -0.1892(2) 0.15449(19) 0.0683(6) Uani d . 1 1
H H3A 0.3414 -0.2738 0.1705 0.082 Uiso calc R 1 1
H H3B 0.4801 -0.2269 0.1224 0.082 Uiso calc R 1 1
C C4 0.44535(18) -0.10440(19) 0.28805(19) 0.0673(6) Uani d . 1 1
H H4A 0.4908 -0.1729 0.3594 0.081 Uiso calc R 1 1
H H4B 0.5136 -0.0293 0.2751 0.081 Uiso calc R 1 1
C C5 0.32379(19) -0.0296(2) 0.33513(16) 0.0635(5) Uani d . 1 1
H H5A 0.2627 -0.1051 0.3621 0.076 Uiso calc R 1 1
H H5B 0.3590 0.0322 0.4155 0.076 Uiso calc R 1 1
C C6 0.20841(13) 0.20271(15) 0.25256(12) 0.0425(5) Uani d . 1 1
C C7 0.11643(16) 0.28844(15) 0.13497(14) 0.0491(5) Uani d . 1 1
H H7A 0.1588 0.2852 0.0537 0.059 Uiso calc R 1 1
H H7B 0.0250 0.2410 0.1116 0.059 Uiso calc R 1 1
C C8 0.09924(16) 0.44374(17) 0.17336(16) 0.0558(5) Uani d . 1 1

loop_
_atom_site_aniso_label
_atom_site_aniso_U_11
_atom_site_aniso_U_22
_atom_site_aniso_U_33
_atom_site_aniso_U_12
_atom_site_aniso_U_13
_atom_site_aniso_U_23
N1 0.0568(7) 0.0441(7) 0.0387(7) 0.0043(5) 0.0038(5) 0.0000(4)
N2 0.0915(12) 0.0557(10) 0.1066(14) 0.0150(8) 0.0165(9) -0.0146(8)
O1 0.0771(8) 0.0609(8) 0.0407(7) -0.0035(5) 0.0090(5) -0.0114(4)
C1 0.0560(8) 0.0436(8) 0.0495(8) 0.0026(6) -0.0017(6) -0.0064(6)
C2 0.0770(11) 0.0552(10) 0.0575(9) 0.0141(7) 0.0097(8) -0.0108(7)
C3 0.0657(10) 0.0527(10) 0.0837(13) 0.0142(7) 0.0077(8) -0.0032(8)
C4 0.0628(10) 0.0564(10) 0.0736(11) 0.0085(7) -0.0083(8) 0.0097(7)
C5 0.0808(11) 0.0605(10) 0.0448(9) 0.0074(7) 0.0018(7) 0.0103(6)
C6 0.0476(7) 0.0455(8) 0.0364(7) -0.0053(5) 0.0133(5) -0.0027(5)
C7 0.0615(9) 0.0436(9) 0.0428(8) 0.0051(6) 0.0115(6) -0.0030(5)
C8 0.0597(9) 0.0496(10) 0.0600(9) 0.0057(6) 0.0167(7) -0.0037(6)

loop_
_atom_type_symbol
_atom_type_description
_atom_type_scat_dispersion_real
_atom_type_scat_dispersion_imag
_atom_type_scat_source
C C 0.0181 0.0091 'International Tables Vol C Tables 4.2.6.8 and 6.1.1.4'
H H 0.0000 0.0000 'International Tables Vol C Tables 4.2.6.8 and 6.1.1.4'
N N 0.0311 0.0180 'International Tables Vol C Tables 4.2.6.8 and 6.1.1.4'
O O 0.0492 0.0322 'International Tables Vol C Tables 4.2.6.8 and 6.1.1.4'

loop_
_geom_angle_atom_site_label_1
_geom_angle_atom_site_label_2
_geom_angle_atom_site_label_3
_geom_angle
C6 N1 C1 125.76(11)
C6 N1 C5 119.75(11)
C1 N1 C5 113.99(12)
N1 C1 C2 110.43(11)
N1 C1 H1A 109.6
C2 C1 H1A 109.6
N1 C1 H1B 109.6
C2 C1 H1B 109.6
H1A C1 H1B 108.1
C1 C2 C3 111.34(14)
C1 C2 H2A 109.4
C3 C2 H2A 109.4
C1 C2 H2B 109.4
C3 C2 H2B 109.4
H2A C2 H2B 108.0
C4 C3 C2 110.49(13)
C4 C3 H3A 109.6
C2 C3 H3A 109.6
C4 C3 H3B 109.6
C2 C3 H3B 109.6
H3A C3 H3B 108.1
C5 C4 C3 111.85(14)
C5 C4 H4A 109.2
C3 C4 H4A 109.2
C5 C4 H4B 109.2
C3 C4 H4B 109.2
H4A C4 H4B 107.9
N1 C5 C4 110.98(13)
N1 C5 H5A 109.4
C4 C5 H5A 109.4
N1 C5 H5B 109.4
C4 C5 H5B 109.4
H5A C5 H5B 108.0
O1 C6 N1 123.45(12)
O1 C6 C7 119.88(12)
N1 C6 C7 116.67(11)
C8 C7 C6 111.28(11)
C8 C7 H7A 109.4
C6 C7 H7A 109.4
C8 C7 H7B 109.4
C6 C7 H7B 109.4
H7A C7 H7B 108.0
N2 C8 C7 177.51(18)

loop_
_geom_bond_atom_site_label_1
_geom_bond_atom_site_label_2
_geom_bond_distance
N1 C6 1.3361(18)
N1 C1 1.4597(16)
N1 C5 1.4650(17)
N2 C8 1.134(2)
O1 C6 1.2271(16)
C1 C2 1.508(2)
C1 H1A 0.9700
C1 H1B 0.9700
C2 C3 1.514(2)
C2 H2A 0.9700
C2 H2B 0.9700
C3 C4 1.508(2)
C3 H3A 0.9700
C3 H3B 0.9700
C4 C5 1.508(3)
C4 H4A 0.9700
C4 H4B 0.9700
C5 H5A 0.9700
C5 H5B 0.9700
C6 C7 1.5224(18)
C7 C8 1.458(2)
C7 H7A 0.9700
C7 H7B 0.9700

loop_
_geom_hbond_atom_site_label_D
_geom_hbond_atom_site_label_H
_geom_hbond_atom_site_label_A
_geom_hbond_site_symmetry_A
_geom_hbond_distance_DH
_geom_hbond_distance_HA
_geom_hbond_distance_DA
_geom_hbond_angle_DHA
_geom_hbond_publ_flag
C7 H7A O1 4_565 0.97 2.23 3.1922(17) 170 yes

loop_
_geom_torsion_atom_site_label_1
_geom_torsion_atom_site_label_2
_geom_torsion_atom_site_label_3
_geom_torsion_atom_site_label_4
_geom_torsion
C6 N1 C1 C2 131.80(14)
C5 N1 C1 C2 -56.33(17)
N1 C1 C2 C3 55.29(18)
C1 C2 C3 C4 -54.4(2)
C2 C3 C4 C5 53.3(2)
C6 N1 C5 C4 -132.36(14)
C1 N1 C5 C4 55.23(18)
C3 C4 C5 N1 -53.1(2)
C1 N1 C6 O1 175.87(13)
C5 N1 C6 O1 4.4(2)
C1 N1 C6 C7 -4.54(19)
C5 N1 C6 C7 -175.99(12)
O1 C6 C7 C8 6.13(18)
N1 C6 C7 C8 -173.48(11)

loop_
_cod_related_entry_id
_cod_related_entry_database
_cod_related_entry_code
1 ChemSpider 76469
